data_7116117
loop_
_publ_author_name
'Tao Qin'
'Jun Gong'
'Junhan Ma'
'Xin Wang'
'Yonghua Wang'
'Yan Xu'
'Xuan Shen'
'Dunru Zhu'

_publ_section_title
;
 A 3D MOF showing unprecedented solvent-induced
 single-crystal-to-single-crystal transformation and excellent CO2
 adsorption selectivity at room temperature
;
_journal_name_full Chem.Commun.
_journal_page_first 15886
_journal_paper_doi 10.1039/C4cc06588C
_journal_volume 50
_journal_year 2014
_chemical_formula_moiety 'C28 H14 Cu3 N4 O18, 2(C4 H10 O)'
_chemical_formula_sum 'C36 H34 Cu3 N4 O20'
_chemical_formula_weight 1033.29
_chemical_name_systematic
; 
 ? 
;
_space_group_IT_number 14
_symmetry_cell_setting monoclinic
_symmetry_space_group_name_Hall '-P 2ybc'
_symmetry_space_group_name_H-M 'P 1 21/c 1'
_atom_sites_solution_hydrogens geom
_atom_sites_solution_primary direct
_atom_sites_solution_secondary difmap
_audit_creation_method SHELXL-97
_cell_angle_alpha 90.00
_cell_angle_beta 106.549(2)
_cell_angle_gamma 90.00
_cell_formula_units_Z 4
_cell_length_a 15.3370(18)
_cell_length_b 32.832(4)
_cell_length_c 10.1057(12)
_cell_measurement_reflns_used 6823
_cell_measurement_temperature 296(2)
_cell_measurement_theta_max 25.22
_cell_measurement_theta_min 1.08
_cell_volume 4877.9(10)
_computing_cell_refinement 'SAINT (Bruker, 2005)'
_computing_data_collection 'APEX2 (Bruker, 2005)'
_computing_data_reduction SAINT
_computing_molecular_graphics SHELXTL
_computing_publication_material SHELXTL
_computing_structure_refinement 'SHELXL-97 (Sheldrick, 2008)'
_computing_structure_solution 'SHELXS-97 (Sheldrick, 2008)'
_diffrn_ambient_temperature 296(2)
_diffrn_measured_fraction_theta_full 0.992
_diffrn_measured_fraction_theta_max 0.992
_diffrn_measurement_device_type 'Bruker Apex2 CCD'
_diffrn_measurement_method '\w scans'
_diffrn_radiation_monochromator graphite
_diffrn_radiation_source 'fine-focus sealed tube'
_diffrn_radiation_type MoK\a
_diffrn_radiation_wavelength 0.71073
_diffrn_reflns_av_R_equivalents 0.0648
_diffrn_reflns_av_sigmaI/netI 0.0626
_diffrn_reflns_limit_h_max 18
_diffrn_reflns_limit_h_min -17
_diffrn_reflns_limit_k_max 38
_diffrn_reflns_limit_k_min -38
_diffrn_reflns_limit_l_max 11
_diffrn_reflns_limit_l_min -11
_diffrn_reflns_number 33795
_diffrn_reflns_theta_full 25.00
_diffrn_reflns_theta_max 25.00
_diffrn_reflns_theta_min 1.24
_exptl_absorpt_coefficient_mu 1.370
_exptl_absorpt_correction_T_max 0.8752
_exptl_absorpt_correction_T_min 0.8314
_exptl_absorpt_correction_type multi-scan
_exptl_absorpt_process_details '(SADABS; Sheldrick, 2003)'
_exptl_crystal_colour 'Light Green'
_exptl_crystal_density_diffrn 1.407
_exptl_crystal_density_method 'not measured'
_exptl_crystal_description Block
_exptl_crystal_F_000 2100
_exptl_crystal_size_max 0.14
_exptl_crystal_size_mid 0.12
_exptl_crystal_size_min 0.10
_refine_diff_density_max 1.225
_refine_diff_density_min -1.570
_refine_diff_density_rms 0.149
_refine_ls_extinction_method none
_refine_ls_goodness_of_fit_ref 1.051
_refine_ls_hydrogen_treatment mixed
_refine_ls_matrix_type full
_refine_ls_number_parameters 596
_refine_ls_number_reflns 8512
_refine_ls_number_restraints 267
_refine_ls_restrained_S_all 1.060
_refine_ls_R_factor_all 0.1069
_refine_ls_R_factor_gt 0.0821
_refine_ls_shift/su_max 0.001
_refine_ls_shift/su_mean 0.000
_refine_ls_structure_factor_coef Fsqd
_refine_ls_weighting_details 'calc w=1/[\s^2^(Fo^2^)+(0.0941P)^2^+34.4876P] where P=(Fo^2^+2Fc^2^)/3'
_refine_ls_weighting_scheme calc
_refine_ls_wR_factor_gt 0.2085
_refine_ls_wR_factor_ref 0.2202
_reflns_number_gt 6335
_reflns_number_total 8512
_reflns_threshold_expression >2sigma(I)
_cod_data_source_file c4cc06588c3.cif
_cod_data_source_block 624a
_cod_original_cell_volume 4877.8(10)
_cod_original_sg_symbol_H-M 'P 21/c'
_cod_database_code 7116117

loop_
_symmetry_equiv_pos_as_xyz
'x, y, z'
'-x, y+1/2, -z+1/2'
'-x, -y, -z'
'x, -y-1/2, z-1/2'

loop_
_atom_site_label
_atom_site_type_symbol
_atom_site_fract_x
_atom_site_fract_y
_atom_site_fract_z
_atom_site_U_iso_or_equiv
_atom_site_adp_type
_atom_site_occupancy
_atom_site_symmetry_multiplicity
_atom_site_calc_flag
_atom_site_refinement_flags
_atom_site_disorder_assembly
_atom_site_disorder_group
Cu3 Cu 0.58029(4) 0.216635(19) 0.22464(7) 0.02227(15) Uani 1 1 d . . .
Cu2 Cu 0.50722(4) 0.217262(19) 0.48308(7) 0.02497(16) Uani 1 1 d . . .
Cu1 Cu 0.65408(4) 0.274672(18) 0.45990(7) 0.02106(15) Uani 1 1 d . . .
O1 O 0.6177(2) 0.21803(10) 0.4248(4) 0.0202(8) Uani 1 1 d . . .
H1 H 0.6577 0.2006 0.4639 0.024 Uiso 1 1 d R . .
O2 O 0.5324(3) 0.15784(12) 0.2347(4) 0.0345(10) Uani 1 1 d . . .
O3 O 0.4720(3) 0.16264(11) 0.4141(4) 0.0295(9) Uani 1 1 d . . .
O4 O 0.7051(2) 0.22832(13) 0.2109(4) 0.0304(10) Uani 1 1 d . . .
O5 O 0.7626(2) 0.26671(12) 0.4001(4) 0.0300(9) Uani 1 1 d . . .
O6 O 0.5443(2) 0.27519(10) 0.5272(4) 0.0213(8) Uani 1 1 d . . .
H6 H 0.5042 0.2921 0.4844 0.026 Uiso 1 1 d R . .
O7A O 1.0479(7) 0.3345(3) 0.4601(9) 0.088(2) Uani 0.50 1 d PDU A 1
O7B O 1.0255(6) 0.3457(2) 0.3957(13) 0.088(2) Uani 0.50 1 d PDU A 2
O8A O 1.0983(6) 0.3366(3) 0.2941(10) 0.088(2) Uani 0.50 1 d PDU A 1
O8B O 1.1428(4) 0.3069(4) 0.4012(14) 0.088(2) Uani 0.50 1 d PDU A 2
O9A O 1.0035(3) 0.3048(3) -0.0006(12) 0.0661(13) Uani 0.50 1 d PDU B 1
O9B O 1.0052(3) 0.3145(4) 0.0410(11) 0.0661(13) Uani 0.50 1 d PDU B 2
O10A O 1.1190(6) 0.3456(2) 0.0049(11) 0.0653(13) Uani 0.50 1 d PDU B 1
O10B O 1.1055(6) 0.3367(3) -0.0474(8) 0.0653(13) Uani 0.50 1 d PDU B 2
O11A O 0.2754(8) -0.0040(3) 0.3932(18) 0.115(4) Uani 0.50 1 d PDU C 1
O11B O 0.2425(8) 0.0024(2) 0.3021(15) 0.096(3) Uani 0.50 1 d PDU D 2
O12A O 0.2758(7) 0.0518(4) 0.4728(14) 0.138(3) Uani 0.50 1 d PDU C 1
O12B O 0.2247(6) 0.0595(4) 0.3631(18) 0.138(3) Uani 0.50 1 d PDU D 2
O13A O 0.2942(9) 0.01869(19) 0.0053(16) 0.101(2) Uani 0.50 1 d PDU E 1
O13B O 0.2651(6) 0.0097(3) 0.0221(14) 0.101(2) Uani 0.50 1 d PDU E 2
O14A O 0.2948(11) -0.0300(4) -0.1281(7) 0.101(2) Uani 0.50 1 d PDU E 1
O14B O 0.3385(6) -0.0264(4) -0.1087(8) 0.101(2) Uani 0.50 1 d PDU E 2
O15 O 1.4018(3) 0.27874(12) 0.0487(4) 0.0323(10) Uani 1 1 d . . .
O16 O 1.4543(2) 0.23979(12) 0.2354(4) 0.0302(9) Uani 1 1 d . . .
O17 O 0.4011(3) -0.18018(14) 0.2701(5) 0.0513(14) Uani 1 1 d . . .
O18 O 0.3360(3) -0.16751(12) 0.0463(4) 0.0377(11) Uani 1 1 d . . .
O19 O 0.73687(19) 0.16368(13) 0.5464(5) 0.213(2) Uani 1 1 d DU . .
H19 H 0.6978(4) 0.1588(9) 0.5895(10) 0.319 Uiso 1 1 d D . .
O20 O 0.4260(4) 0.32648(13) 0.3862(3) 0.240(2) Uani 1 1 d DU . .
H20 H 0.4095(12) 0.3179(2) 0.3035(5) 0.360 Uiso 1 1 d D . .
C1 C 0.4923(4) 0.14391(18) 0.3179(6) 0.0328(14) Uani 1 1 d . . .
C2 C 0.4655(4) 0.09983(17) 0.2993(6) 0.0330(14) Uani 1 1 d . . .
C3 C 0.5113(5) 0.0736(2) 0.2381(8) 0.057(2) Uani 1 1 d . . .
H3A H 0.5585 0.0833 0.2061 0.069 Uiso 1 1 calc R . .
C4 C 0.4882(6) 0.0325(2) 0.2227(10) 0.068(2) Uani 1 1 d . . .
H4A H 0.5226 0.0149 0.1859 0.081 Uiso 1 1 calc R . .
C5 C 0.4137(5) 0.01730(19) 0.2619(8) 0.0506(19) Uani 1 1 d . . .
C6 C 0.3698(5) 0.0447(2) 0.3252(8) 0.055(2) Uani 1 1 d D . .
C7 C 0.3951(5) 0.08483(19) 0.3467(8) 0.0484(18) Uani 1 1 d . . .
H7A H 0.3652 0.1019 0.3928 0.058 Uiso 1 1 calc R . .
C8 C 0.3932(5) -0.0269(2) 0.2400(8) 0.054(2) Uani 1 1 d . . .
C9 C 0.3515(6) -0.0434(2) 0.1132(9) 0.063(2) Uani 1 1 d . E .
C10 C 0.3421(5) -0.0851(2) 0.0883(8) 0.054(2) Uani 1 1 d . . .
H10A H 0.3127 -0.0950 0.0007 0.065 Uiso 1 1 calc R C .
C11 C 0.3774(5) -0.11131(18) 0.1963(7) 0.0406(16) Uani 1 1 d . . .
C12 C 0.4212(6) -0.0953(2) 0.3242(8) 0.059(2) Uani 1 1 d . . .
H12A H 0.4462 -0.1127 0.3976 0.071 Uiso 1 1 calc R C .
C13 C 0.4285(6) -0.0542(2) 0.3446(9) 0.065(3) Uani 1 1 d . . .
H13A H 0.4584 -0.0444 0.4321 0.078 Uiso 1 1 calc R . .
C14 C 0.3724(4) -0.15672(18) 0.1737(7) 0.0353(15) Uani 1 1 d . . .
C15 C 0.7694(4) 0.24775(17) 0.2966(6) 0.0261(13) Uani 1 1 d . . .
C16 C 0.8592(4) 0.24832(19) 0.2689(6) 0.0291(14) Uani 1 1 d . . .
C17 C 0.9173(5) 0.2805(2) 0.3223(7) 0.0480(18) Uani 1 1 d . . .
H17A H 0.8998 0.3007 0.3740 0.058 Uiso 1 1 calc R . .
C18 C 1.0011(4) 0.2823(2) 0.2979(7) 0.0482(19) Uani 1 1 d . A .
C19 C 1.0305(4) 0.2521(2) 0.2203(7) 0.0426(18) Uani 1 1 d U . .
C20 C 0.9728(4) 0.2194(2) 0.1754(7) 0.0399(17) Uani 1 1 d U . .
H20A H 0.9919 0.1980 0.1301 0.048 Uiso 1 1 calc R . .
C21 C 0.8873(4) 0.2177(2) 0.1960(7) 0.0418(17) Uani 1 1 d . . .
H21A H 0.8488 0.1960 0.1608 0.050 Uiso 1 1 calc R . .
C22 C 1.1210(4) 0.2534(2) 0.1903(7) 0.0410(13) Uani 1 1 d U . .
C23 C 1.1847(4) 0.2230(2) 0.2466(7) 0.0425(12) Uani 1 1 d U . .
H23A H 1.1676 0.2015 0.2936 0.051 Uiso 1 1 calc R . .
C24 C 1.2716(4) 0.2240(2) 0.2348(6) 0.0362(11) Uani 1 1 d U . .
H24A H 1.3129 0.2038 0.2764 0.043 Uiso 1 1 calc R . .
C25 C 1.2981(4) 0.2551(2) 0.1606(6) 0.0328(11) Uani 1 1 d U . .
C26 C 1.2341(4) 0.2843(2) 0.0979(6) 0.0339(12) Uani 1 1 d U . .
H26A H 1.2501 0.3050 0.0463 0.041 Uiso 1 1 calc R . .
C27 C 1.1473(4) 0.28298(19) 0.1112(6) 0.0340(11) Uani 1 1 d U B .
C28 C 1.3936(3) 0.25803(16) 0.1493(6) 0.0236(12) Uani 1 1 d . . .
C29 C 0.8429(5) 0.1082(2) 0.6394(5) 0.225(2) Uani 1 1 d DU . .
H29A H 0.8190 0.1081 0.7175 0.338 Uiso 1 1 calc R . .
H29B H 0.8959 0.1253 0.6588 0.338 Uiso 1 1 calc R . .
H29C H 0.8590 0.0810 0.6212 0.338 Uiso 1 1 calc R . .
C30 C 0.7698(4) 0.12489(18) 0.5114(5) 0.2230(13) Uani 1 1 d DU . .
H30A H 0.7192 0.1056 0.4834 0.268 Uiso 1 1 calc R . .
C31 C 0.8124(4) 0.1312(3) 0.3914(4) 0.2251(14) Uani 1 1 d DU . .
H31A H 0.8236 0.1599 0.3815 0.270 Uiso 1 1 calc R . .
H31B H 0.8701 0.1169 0.4113 0.270 Uiso 1 1 calc R . .
C32 C 0.7473(9) 0.1148(5) 0.2556(8) 0.230(2) Uani 1 1 d DU . .
H32A H 0.7761 0.1167 0.1830 0.346 Uiso 1 1 calc R . .
H32B H 0.6923 0.1306 0.2317 0.346 Uiso 1 1 calc R . .
H32C H 0.7329 0.0868 0.2678 0.346 Uiso 1 1 calc R . .
C33 C 0.3094(3) 0.3637(2) 0.4563(5) 0.244(2) Uani 1 1 d DU . .
H33A H 0.3321 0.3553 0.5509 0.366 Uiso 1 1 calc R . .
H33B H 0.2659 0.3441 0.4063 0.366 Uiso 1 1 calc R . .
H33C H 0.2807 0.3898 0.4520 0.366 Uiso 1 1 calc R . .
C34 C 0.3890(4) 0.36662(15) 0.3915(5) 0.2427(13) Uani 1 1 d DU . .
H34A H 0.4364 0.3846 0.4476 0.291 Uiso 1 1 calc R . .
C35 C 0.3538(6) 0.38389(14) 0.2437(5) 0.2434(14) Uani 1 1 d DU . .
H35A H 0.2927 0.3740 0.2011 0.292 Uiso 1 1 calc R . .
H35B H 0.3925 0.3745 0.1888 0.292 Uiso 1 1 calc R . .
C36 C 0.3536(15) 0.43104(16) 0.2470(15) 0.248(2) Uani 1 1 d DU . .
H36A H 0.3288 0.4413 0.1550 0.371 Uiso 1 1 calc R . .
H36B H 0.4147 0.4408 0.2840 0.371 Uiso 1 1 calc R . .
H36C H 0.3171 0.4403 0.3041 0.371 Uiso 1 1 calc R . .
N1A N 0.3125(8) 0.0291(3) 0.4097(14) 0.0827(19) Uani 0.50 1 d PDU C 1
N1B N 0.2789(7) 0.0347(3) 0.3434(16) 0.0827(19) Uani 0.50 1 d PD D 2
N2 N 1.0616(3) 0.3157(2) 0.3633(7) 0.075(2) Uani 1 1 d DU . .
N3 N 1.0838(3) 0.31499(16) 0.0362(6) 0.0529(14) Uani 1 1 d DU . .
N4 N 0.3111(6) -0.01697(18) -0.0103(7) 0.095(3) Uani 1 1 d DU . .

loop_
_atom_site_aniso_label
_atom_site_aniso_U_11
_atom_site_aniso_U_22
_atom_site_aniso_U_33
_atom_site_aniso_U_23
_atom_site_aniso_U_13
_atom_site_aniso_U_12
Cu3 0.0178(3) 0.0278(3) 0.0253(3) -0.0005(3) 0.0126(2) -0.0038(2)
Cu2 0.0217(3) 0.0239(3) 0.0365(4) -0.0087(3) 0.0198(3) -0.0061(2)
Cu1 0.0197(3) 0.0198(3) 0.0292(3) -0.0005(3) 0.0157(3) -0.0015(2)
O1 0.0165(16) 0.0197(17) 0.0285(19) -0.0029(14) 0.0132(15) -0.0005(13)
O2 0.046(2) 0.025(2) 0.039(2) -0.0023(17) 0.0222(19) -0.0070(18)
O3 0.038(2) 0.0228(19) 0.033(2) -0.0045(16) 0.0192(17) -0.0072(16)
O4 0.0177(17) 0.046(2) 0.032(2) -0.0060(18) 0.0147(16) -0.0061(17)
O5 0.0167(17) 0.044(2) 0.034(2) -0.0111(18) 0.0139(16) -0.0101(16)
O6 0.0184(17) 0.0224(18) 0.0271(19) 0.0000(14) 0.0129(15) 0.0018(14)
O7A 0.082(3) 0.092(3) 0.095(4) -0.012(3) 0.031(3) -0.014(3)
O7B 0.082(3) 0.092(3) 0.095(4) -0.012(3) 0.031(3) -0.014(3)
O8A 0.082(3) 0.092(3) 0.095(4) -0.012(3) 0.031(3) -0.014(3)
O8B 0.082(3) 0.092(3) 0.095(4) -0.012(3) 0.031(3) -0.014(3)
O9A 0.0642(16) 0.0675(16) 0.0669(17) -0.0008(12) 0.0192(11) 0.0020(11)
O9B 0.0642(16) 0.0675(16) 0.0669(17) -0.0008(12) 0.0192(11) 0.0020(11)
O10A 0.0650(16) 0.0650(16) 0.0655(17) 0.0008(12) 0.0179(11) 0.0018(11)
O10B 0.0650(16) 0.0650(16) 0.0655(17) 0.0008(12) 0.0179(11) 0.0018(11)
O11A 0.116(4) 0.113(5) 0.118(5) 0.001(3) 0.035(3) -0.006(3)
O11B 0.096(4) 0.093(4) 0.100(4) 0.000(3) 0.027(3) -0.006(3)
O12A 0.137(3) 0.139(3) 0.140(4) 0.000(2) 0.043(2) -0.002(2)
O12B 0.137(3) 0.139(3) 0.140(4) 0.000(2) 0.043(2) -0.002(2)
O13A 0.111(4) 0.088(3) 0.094(3) 0.006(3) 0.015(3) 0.002(3)
O13B 0.111(4) 0.088(3) 0.094(3) 0.006(3) 0.015(3) 0.002(3)
O14A 0.111(4) 0.088(3) 0.094(3) 0.006(3) 0.015(3) 0.002(3)
O14B 0.111(4) 0.088(3) 0.094(3) 0.006(3) 0.015(3) 0.002(3)
O15 0.0233(18) 0.041(2) 0.040(2) 0.0124(18) 0.0216(17) 0.0057(16)
O16 0.0177(17) 0.042(2) 0.037(2) 0.0067(18) 0.0185(16) 0.0031(16)
O17 0.066(3) 0.029(2) 0.055(3) 0.000(2) 0.011(3) -0.004(2)
O18 0.048(2) 0.024(2) 0.048(2) -0.0050(18) 0.025(2) 0.0014(18)
O19 0.207(3) 0.191(3) 0.224(3) 0.035(3) 0.035(3) 0.055(3)
O20 0.227(3) 0.213(3) 0.263(3) 0.003(3) 0.042(3) 0.016(3)
C1 0.037(3) 0.029(3) 0.034(3) 0.004(3) 0.012(3) -0.002(3)
C2 0.045(3) 0.020(3) 0.039(3) -0.005(2) 0.019(3) -0.005(2)
C3 0.073(4) 0.033(3) 0.083(5) -0.010(3) 0.051(4) -0.013(3)
C4 0.079(5) 0.036(4) 0.098(6) -0.020(4) 0.042(5) 0.001(4)
C5 0.074(5) 0.024(3) 0.056(4) -0.005(3) 0.022(4) -0.013(3)
C6 0.061(4) 0.034(3) 0.082(5) -0.011(3) 0.038(4) -0.022(3)
C7 0.060(4) 0.027(3) 0.068(5) -0.012(3) 0.034(4) -0.008(3)
C8 0.071(5) 0.027(3) 0.063(5) -0.007(3) 0.020(4) -0.011(3)
C9 0.089(6) 0.030(4) 0.060(5) 0.002(3) 0.007(4) -0.005(4)
C10 0.069(5) 0.034(4) 0.054(5) -0.010(3) 0.008(4) -0.009(3)
C11 0.050(4) 0.022(3) 0.053(4) -0.005(3) 0.020(3) -0.003(3)
C12 0.091(6) 0.029(3) 0.049(4) 0.000(3) 0.006(4) -0.004(4)
C13 0.105(7) 0.030(4) 0.053(5) -0.005(3) 0.011(5) -0.016(4)
C14 0.034(3) 0.024(3) 0.052(4) -0.004(3) 0.020(3) -0.005(2)
C15 0.018(3) 0.035(3) 0.027(3) 0.005(2) 0.009(2) 0.003(2)
C16 0.021(3) 0.048(3) 0.023(3) -0.002(2) 0.013(2) -0.003(2)
C17 0.051(4) 0.062(4) 0.041(4) -0.011(3) 0.029(3) -0.016(3)
C18 0.026(3) 0.078(5) 0.043(4) -0.014(3) 0.013(3) -0.018(3)
C19 0.011(3) 0.077(5) 0.040(4) -0.005(3) 0.007(3) -0.004(3)
C20 0.015(3) 0.068(4) 0.040(3) -0.006(3) 0.012(2) 0.006(3)
C21 0.026(3) 0.054(4) 0.047(4) -0.002(3) 0.013(3) 0.000(3)
C22 0.022(2) 0.072(3) 0.033(2) 0.005(2) 0.014(2) 0.002(2)
C23 0.029(2) 0.068(2) 0.035(2) 0.010(2) 0.0145(18) -0.003(2)
C24 0.0205(19) 0.058(2) 0.033(2) 0.0074(19) 0.0127(17) 0.0009(19)
C25 0.0158(18) 0.052(2) 0.033(2) 0.0029(19) 0.0121(17) 0.0014(18)
C26 0.0170(17) 0.053(3) 0.034(2) 0.000(2) 0.0112(18) -0.0009(19)
C27 0.0274(15) 0.0413(17) 0.0358(18) -0.0017(14) 0.0132(13) 0.0043(14)
C28 0.016(2) 0.026(3) 0.034(3) -0.002(2) 0.015(2) 0.003(2)
C29 0.214(4) 0.202(4) 0.238(4) 0.036(4) 0.031(4) 0.053(4)
C30 0.213(2) 0.201(2) 0.235(2) 0.036(2) 0.032(2) 0.052(2)
C31 0.215(2) 0.204(2) 0.237(2) 0.036(2) 0.032(2) 0.050(2)
C32 0.219(4) 0.209(4) 0.242(4) 0.035(4) 0.031(4) 0.047(4)
C33 0.228(4) 0.217(4) 0.267(4) 0.002(4) 0.038(4) 0.008(4)
C34 0.229(2) 0.215(2) 0.266(2) 0.000(2) 0.040(2) 0.013(2)
C35 0.230(2) 0.215(2) 0.267(2) -0.001(2) 0.040(2) 0.013(2)
C36 0.234(4) 0.218(4) 0.270(4) -0.001(4) 0.040(4) 0.011(4)
N1A 0.083(2) 0.081(2) 0.084(2) 0.0001(16) 0.0233(16) -0.0023(16)
N1B 0.083(2) 0.081(2) 0.084(2) 0.0001(16) 0.0233(16) -0.0023(16)
N2 0.047(3) 0.107(5) 0.084(4) -0.029(4) 0.041(3) -0.032(3)
N3 0.040(2) 0.059(2) 0.061(2) 0.0049(19) 0.0165(18) 0.0103(17)
N4 0.130(6) 0.051(4) 0.094(5) -0.008(4) 0.017(5) 0.007(4)

loop_
_atom_type_symbol
_atom_type_description
_atom_type_scat_dispersion_real
_atom_type_scat_dispersion_imag
_atom_type_scat_source
C C 0.0033 0.0016 'International Tables Vol C Tables 4.2.6.8 and 6.1.1.4'
H H 0.0000 0.0000 'International Tables Vol C Tables 4.2.6.8 and 6.1.1.4'
N N 0.0061 0.0033 'International Tables Vol C Tables 4.2.6.8 and 6.1.1.4'
O O 0.0106 0.0060 'International Tables Vol C Tables 4.2.6.8 and 6.1.1.4'
Cu Cu 0.3201 1.2651 'International Tables Vol C Tables 4.2.6.8 and 6.1.1.4'

loop_
_geom_angle_atom_site_label_1
_geom_angle_atom_site_label_2
_geom_angle_atom_site_label_3
_geom_angle
_geom_angle_site_symmetry_1
_geom_angle_site_symmetry_3
O6 Cu3 O1 170.64(14) 4_565 .
O6 Cu3 O4 84.20(15) 4_565 .
O1 Cu3 O4 93.66(15) . .
O6 Cu3 O2 100.29(15) 4_565 .
O1 Cu3 O2 88.54(15) . .
O4 Cu3 O2 122.77(17) . .
O6 Cu3 O16 90.37(15) 4_565 1_455
O1 Cu3 O16 86.60(15) . 1_455
O4 Cu3 O16 147.76(16) . 1_455
O2 Cu3 O16 89.46(16) . 1_455
O6 Cu3 Cu1 131.42(11) 4_565 .
O1 Cu3 Cu1 39.38(10) . .
O4 Cu3 Cu1 77.34(12) . .
O2 Cu3 Cu1 127.51(12) . .
O16 Cu3 Cu1 82.80(11) 1_455 .
O15 Cu2 O3 90.65(16) 4_466 .
O15 Cu2 O1 174.70(15) 4_466 .
O3 Cu2 O1 94.62(15) . .
O15 Cu2 O6 94.13(15) 4_466 .
O3 Cu2 O6 171.96(16) . .
O1 Cu2 O6 80.70(14) . .
O15 Cu2 Cu1 135.24(12) 4_466 .
O3 Cu2 Cu1 133.68(12) . .
O1 Cu2 Cu1 39.61(10) . .
O6 Cu2 Cu1 41.12(10) . .
O18 Cu1 O5 92.32(18) 2_655 .
O18 Cu1 O1 165.28(17) 2_655 .
O5 Cu1 O1 92.39(16) . .
O18 Cu1 O6 94.92(16) 2_655 .
O5 Cu1 O6 172.58(16) . .
O1 Cu1 O6 80.99(14) . .
O18 Cu1 O4 93.99(16) 2_655 4_566
O5 Cu1 O4 105.60(14) . 4_566
O1 Cu1 O4 98.16(15) . 4_566
O6 Cu1 O4 72.31(13) . 4_566
O18 Cu1 Cu2 134.21(13) 2_655 .
O5 Cu1 Cu2 132.00(12) . .
O1 Cu1 Cu2 39.63(10) . .
O6 Cu1 Cu2 41.39(10) . .
O4 Cu1 Cu2 85.36(9) 4_566 .
O18 Cu1 Cu3 128.37(13) 2_655 .
O5 Cu1 Cu3 80.31(11) . .
O1 Cu1 Cu3 39.25(11) . .
O6 Cu1 Cu3 96.39(10) . .
O4 Cu1 Cu3 137.37(10) 4_566 .
Cu2 Cu1 Cu3 62.68(2) . .
Cu3 O1 Cu1 101.37(16) . .
Cu3 O1 Cu2 106.94(16) . .
Cu1 O1 Cu2 100.76(15) . .
Cu3 O1 H1 115.4 . .
Cu1 O1 H1 115.3 . .
Cu2 O1 H1 115.3 . .
C1 O2 Cu3 128.0(4) . .
C1 O3 Cu2 128.4(4) . .
C15 O4 Cu3 128.1(4) . .
C15 O4 Cu1 132.9(4) . 4_565
Cu3 O4 Cu1 91.99(14) . 4_565
C15 O5 Cu1 127.7(3) . .
Cu3 O6 Cu1 109.50(16) 4_566 .
Cu3 O6 Cu2 110.02(17) 4_566 .
Cu1 O6 Cu2 97.49(15) . .
Cu3 O6 H6 112.8 4_566 .
Cu1 O6 H6 113.0 . .
Cu2 O6 H6 113.0 . .
C28 O15 Cu2 127.1(3) . 4_665
C28 O16 Cu3 131.2(4) . 1_655
C14 O18 Cu1 106.8(4) . 2_645
C30 O19 H19 108(2) . .
C34 O20 H20 109.3(5) . .
O2 C1 O3 127.7(5) . .
O2 C1 C2 115.7(5) . .
O3 C1 C2 116.6(5) . .
C3 C2 C7 118.9(6) . .
C3 C2 C1 120.5(6) . .
C7 C2 C1 120.6(6) . .
C2 C3 C4 120.9(7) . .
C2 C3 H3A 119.5 . .
C4 C3 H3A 119.5 . .
C3 C4 C5 121.1(7) . .
C3 C4 H4A 119.5 . .
C5 C4 H4A 119.5 . .
C6 C5 C4 116.1(6) . .
C6 C5 C8 126.4(7) . .
C4 C5 C8 117.4(7) . .
C7 C6 C5 123.0(6) . .
C7 C6 N1A 115.4(7) . .
C5 C6 N1A 119.2(7) . .
C7 C6 N1B 115.0(7) . .
C5 C6 N1B 120.5(6) . .
N1A C6 N1B 28.9(7) . .
C6 C7 C2 119.8(6) . .
C6 C7 H7A 120.1 . .
C2 C7 H7A 120.1 . .
C9 C8 C13 116.0(6) . .
C9 C8 C5 123.1(7) . .
C13 C8 C5 120.1(7) . .
C8 C9 C10 123.7(7) . .
C8 C9 N4 121.4(6) . .
C10 C9 N4 114.9(7) . .
C11 C10 C9 118.4(7) . .
C11 C10 H10A 120.8 . .
C9 C10 H10A 120.8 . .
C10 C11 C12 118.8(6) . .
C10 C11 C14 120.5(6) . .
C12 C11 C14 120.6(6) . .
C13 C12 C11 121.1(7) . .
C13 C12 H12A 119.5 . .
C11 C12 H12A 119.5 . .
C12 C13 C8 122.1(7) . .
C12 C13 H13A 119.0 . .
C8 C13 H13A 119.0 . .
O17 C14 O18 125.0(5) . .
O17 C14 C11 120.8(6) . .
O18 C14 C11 114.2(5) . .
O5 C15 O4 125.7(5) . .
O5 C15 C16 117.1(5) . .
O4 C15 C16 117.2(5) . .
C21 C16 C17 119.7(6) . .
C21 C16 C15 122.5(5) . .
C17 C16 C15 117.7(5) . .
C18 C17 C16 119.4(7) . .
C18 C17 H17A 120.3 . .
C16 C17 H17A 120.3 . .
C17 C18 C19 122.1(6) . .
C17 C18 N2 116.9(6) . .
C19 C18 N2 120.9(6) . .
C20 C19 C18 116.7(6) . .
C20 C19 C22 119.9(6) . .
C18 C19 C22 123.4(6) . .
C19 C20 C21 121.8(6) . .
C19 C20 H20A 119.1 . .
C21 C20 H20A 119.1 . .
C20 C21 C16 120.1(6) . .
C20 C21 H21A 120.0 . .
C16 C21 H21A 120.0 . .
C27 C22 C23 116.7(6) . .
C27 C22 C19 124.9(6) . .
C23 C22 C19 118.4(6) . .
C24 C23 C22 122.1(6) . .
C24 C23 H23A 118.9 . .
C22 C23 H23A 118.9 . .
C23 C24 C25 120.2(6) . .
C23 C24 H24A 119.9 . .
C25 C24 H24A 119.9 . .
C26 C25 C24 118.3(5) . .
C26 C25 C28 119.8(5) . .
C24 C25 C28 121.8(5) . .
C27 C26 C25 120.7(6) . .
C27 C26 H26A 119.6 . .
C25 C26 H26A 119.6 . .
C26 C27 C22 121.7(6) . .
C26 C27 N3 116.2(5) . .
C22 C27 N3 122.1(5) . .
O16 C28 O15 127.1(5) . .
O16 C28 C25 118.1(5) . .
O15 C28 C25 114.8(5) . .
C30 C29 H29A 109.5 . .
C30 C29 H29B 109.5 . .
H29A C29 H29B 109.5 . .
C30 C29 H29C 109.5 . .
H29A C29 H29C 109.5 . .
H29B C29 H29C 109.5 . .
O19 C30 C31 109.2(4) . .
O19 C30 C29 109.0(4) . .
C31 C30 C29 109.6(4) . .
O19 C30 H30A 109.7 . .
C31 C30 H30A 109.7 . .
C29 C30 H30A 109.7 . .
C32 C31 C30 109.8(6) . .
C32 C31 H31A 109.7 . .
C30 C31 H31A 109.7 . .
C32 C31 H31B 109.7 . .
C30 C31 H31B 109.7 . .
H31A C31 H31B 108.2 . .
C31 C32 H32A 109.5 . .
C31 C32 H32B 109.5 . .
H32A C32 H32B 109.5 . .
C31 C32 H32C 109.5 . .
H32A C32 H32C 109.5 . .
H32B C32 H32C 109.5 . .
C34 C33 H33A 109.5 . .
C34 C33 H33B 109.5 . .
H33A C33 H33B 109.5 . .
C34 C33 H33C 109.5 . .
H33A C33 H33C 109.5 . .
H33B C33 H33C 109.5 . .
O20 C34 C35 109.4(3) . .
O20 C34 C33 109.0(4) . .
C35 C34 C33 109.4(3) . .
O20 C34 H34A 109.7 . .
C35 C34 H34A 109.7 . .
C33 C34 H34A 109.7 . .
C34 C35 C36 110.4(6) . .
C34 C35 H35A 109.6 . .
C36 C35 H35A 109.6 . .
C34 C35 H35B 109.6 . .
C36 C35 H35B 109.6 . .
H35A C35 H35B 108.1 . .
C35 C36 H36A 109.5 . .
C35 C36 H36B 109.5 . .
H36A C36 H36B 109.5 . .
C35 C36 H36C 109.5 . .
H36A C36 H36C 109.5 . .
H36B C36 H36C 109.5 . .
O11A N1A O12A 110.6(13) . .
O11A N1A C6 124.1(12) . .
O12A N1A C6 121.9(10) . .
O11B N1B O12B 111.7(11) . .
O11B N1B C6 120.2(10) . .
O12B N1B C6 125.3(9) . .
O7B N2 O7A 35.4(8) . .
O7B N2 O8A 91.0(9) . .
O7A N2 O8A 112.7(9) . .
O7B N2 O8B 127.2(9) . .
O7A N2 O8B 105.0(10) . .
O8A N2 O8B 73.7(8) . .
O7B N2 C18 116.6(6) . .
O7A N2 C18 120.4(7) . .
O8A N2 C18 119.7(7) . .
O8B N2 C18 114.8(8) . .
O9B N3 O10B 120.2(8) . .
O9B N3 O10A 122.4(8) . .
O10B N3 O10A 27.8(6) . .
O9B N3 O9A 24.6(8) . .
O10B N3 O9A 113.4(8) . .
O10A N3 O9A 128.6(8) . .
O9B N3 C27 118.8(7) . .
O10B N3 C27 119.7(6) . .
O10A N3 C27 116.0(5) . .
O9A N3 C27 114.7(7) . .
O13A N4 O14A 118.1(11) . .
O13A N4 O14B 118.9(12) . .
O14A N4 O14B 31.0(9) . .
O13A N4 O13B 28.3(9) . .
O14A N4 O13B 122.5(11) . .
O14B N4 O13B 139.0(11) . .
O13A N4 C9 120.0(9) . .
O14A N4 C9 121.9(8) . .
O14B N4 C9 111.8(8) . .
O13B N4 C9 108.9(9) . .

loop_
_geom_bond_atom_site_label_1
_geom_bond_atom_site_label_2
_geom_bond_distance
_geom_bond_site_symmetry_2
Cu3 O6 1.931(4) 4_565
Cu3 O1 1.939(4) .
Cu3 O4 1.996(4) .
Cu3 O2 2.078(4) .
Cu3 O16 2.107(4) 1_455
Cu3 Cu1 3.0052(9) .
Cu2 O15 1.919(4) 4_466
Cu2 O3 1.944(4) .
Cu2 O1 1.946(3) .
Cu2 O6 1.999(3) .
Cu2 Cu1 2.9969(9) .
Cu1 O18 1.907(4) 2_655
Cu1 O5 1.944(4) .
Cu1 O1 1.945(3) .
Cu1 O6 1.988(3) .
Cu1 O4 2.434(4) 4_566
O1 H1 0.8501 .
O2 C1 1.261(7) .
O3 C1 1.262(7) .
O4 C15 1.282(6) .
O4 Cu1 2.434(4) 4_565
O5 C15 1.247(7) .
O6 Cu3 1.931(4) 4_566
O6 H6 0.8497 .
O7A N2 1.223(5) .
O7B N2 1.220(5) .
O8A N2 1.225(5) .
O8B N2 1.228(5) .
O9A N3 1.226(4) .
O9B N3 1.220(4) .
O10A N3 1.226(5) .
O10B N3 1.223(5) .
O11A N1A 1.216(5) .
O11B N1B 1.218(5) .
O12A N1A 1.218(5) .
O12B N1B 1.219(5) .
O13A N4 1.219(5) .
O13B N4 1.226(5) .
O14A N4 1.222(5) .
O14B N4 1.225(5) .
O15 C28 1.259(7) .
O15 Cu2 1.919(4) 4_665
O16 C28 1.233(6) .
O16 Cu3 2.107(4) 1_655
O17 C14 1.221(8) .
O18 C14 1.298(8) .
O18 Cu1 1.907(4) 2_645
O19 C30 1.450(4) .
O19 H19 0.850(2) .
O20 C34 1.441(4) .
O20 H20 0.850(2) .
C1 C2 1.502(8) .
C2 C3 1.365(9) .
C2 C7 1.390(9) .
C3 C4 1.392(10) .
C3 H3A 0.9300 .
C4 C5 1.403(11) .
C4 H4A 0.9300 .
C5 C6 1.385(10) .
C5 C8 1.489(9) .
C6 C7 1.372(9) .
C6 N1A 1.482(12) .
C6 N1B 1.494(11) .
C7 H7A 0.9300 .
C8 C9 1.371(11) .
C8 C13 1.373(11) .
C9 C10 1.391(10) .
C9 N4 1.502(10) .
C10 C11 1.374(10) .
C10 H10A 0.9300 .
C11 C12 1.380(10) .
C11 C14 1.507(8) .
C12 C13 1.363(10) .
C12 H12A 0.9300 .
C13 H13A 0.9300 .
C15 C16 1.481(8) .
C16 C21 1.386(9) .
C16 C17 1.388(9) .
C17 C18 1.378(9) .
C17 H17A 0.9300 .
C18 C19 1.415(10) .
C18 N2 1.468(9) .
C19 C20 1.381(9) .
C19 C22 1.503(8) .
C20 C21 1.386(9) .
C20 H20A 0.9300 .
C21 H21A 0.9300 .
C22 C27 1.390(9) .
C22 C23 1.398(9) .
C23 C24 1.372(9) .
C23 H23A 0.9300 .
C24 C25 1.395(9) .
C24 H24A 0.9300 .
C25 C26 1.390(8) .
C25 C28 1.504(7) .
C26 C27 1.375(8) .
C26 H26A 0.9300 .
C27 N3 1.486(8) .
C29 C30 1.551(4) .
C29 H29A 0.9600 .
C29 H29B 0.9600 .
C29 H29C 0.9600 .
C30 C31 1.546(5) .
C30 H30A 0.9800 .
C31 C32 1.546(5) .
C31 H31A 0.9700 .
C31 H31B 0.9700 .
C32 H32A 0.9600 .
C32 H32B 0.9600 .
C32 H32C 0.9600 .
C33 C34 1.545(4) .
C33 H33A 0.9600 .
C33 H33B 0.9600 .
C33 H33C 0.9600 .
C34 C35 1.544(4) .
C34 H34A 0.9800 .
C35 C36 1.549(5) .
C35 H35A 0.9700 .
C35 H35B 0.9700 .
C36 H36A 0.9600 .
C36 H36B 0.9600 .
C36 H36C 0.9600 .
